data_2012869
loop_
_publ_author_name
'Breydo, Leonid'
'Barnes, Charles L.'
'Gates, Kent S.'

_publ_section_title
;
 Two (<i>E</i>,<i>E</i>)- and
 (<i>Z</i>,<i>E</i>)-thiazol-5-ylpenta-2,4-dienones
;
_journal_issue 8
_journal_name_full 'Acta Crystallographica Section C'
_journal_page_first o447
_journal_page_last o449
_journal_paper_doi 10.1107/S0108270102007503
_journal_volume 58
_journal_year 2002
_chemical_formula_moiety 'C14 H16 N2 O3 S'
_chemical_formula_sum 'C14 H16 N2 O3 S'
_chemical_formula_weight 292.35
_chemical_name_systematic
;
2-methyl-8-oxa-16-thia-3,17-diazabicyclo[12.2.1]heptadeca-(Z,E)-
1(17),10,12,14-tetraene-4,9-dione
;
_space_group_IT_number 7
_symmetry_cell_setting monoclinic
_symmetry_space_group_name_Hall 'P -2yc'
_symmetry_space_group_name_H-M 'P 1 c 1'
_atom_sites_solution_hydrogens geom
_atom_sites_solution_primary direct
_atom_sites_solution_secondary difmap
_audit_creation_method SHELXL97
_cell_angle_alpha 90
_cell_angle_beta 109.890(10)
_cell_angle_gamma 90
_cell_formula_units_Z 2
_cell_length_a 10.0780(10)
_cell_length_b 8.8820(10)
_cell_length_c 8.5120(10)
_cell_measurement_reflns_used 2334
_cell_measurement_temperature 173(2)
_cell_measurement_theta_max 27.0
_cell_measurement_theta_min 2.3
_cell_volume 716.48(14)
_computing_cell_refinement 'SAINT (Bruker, 1998)'
_computing_data_collection 'SMART (Bruker, 1998)'
_computing_data_reduction SAINT
_computing_molecular_graphics 'ORTEPIII (Burnett & Johnson, 1996)'
_computing_publication_material 'CIFTAB (Sheldrick, 1997)'
_computing_structure_refinement 'SHELXL97 (Sheldrick, 1997)'
_computing_structure_solution 'SHELXS97 (Sheldrick, 1997)'
_diffrn_ambient_temperature 173(2)
_diffrn_measured_fraction_theta_full 0.998
_diffrn_measured_fraction_theta_max 0.998
_diffrn_measurement_device_type 'Bruker SMART CCD area-detector'
_diffrn_measurement_method \w
_diffrn_radiation_monochromator graphite
_diffrn_radiation_source 'fine-focus sealed tube'
_diffrn_radiation_type MoK\a
_diffrn_radiation_wavelength 0.71073
_diffrn_reflns_av_R_equivalents 0.023
_diffrn_reflns_av_sigmaI/netI 0.029
_diffrn_reflns_limit_h_max 12
_diffrn_reflns_limit_h_min -12
_diffrn_reflns_limit_k_max 11
_diffrn_reflns_limit_k_min -10
_diffrn_reflns_limit_l_max 8
_diffrn_reflns_limit_l_min -10
_diffrn_reflns_number 4350
_diffrn_reflns_theta_full 27.10
_diffrn_reflns_theta_max 27.10
_diffrn_reflns_theta_min 2.15
_diffrn_standards_decay_% 0.0
_diffrn_standards_number 0
_exptl_absorpt_coefficient_mu 0.234
_exptl_absorpt_correction_T_max 0.98
_exptl_absorpt_correction_T_min 0.77
_exptl_absorpt_correction_type multi-scan
_exptl_absorpt_process_details '(SADABS; Blessing, 1995)'
_exptl_crystal_colour colorless
_exptl_crystal_density_diffrn 1.355
_exptl_crystal_density_meas ?
_exptl_crystal_density_method 'not measured'
_exptl_crystal_description plate
_exptl_crystal_F_000 308
_exptl_crystal_size_max 0.4
_exptl_crystal_size_mid 0.3
_exptl_crystal_size_min 0.1
_refine_diff_density_max 0.24
_refine_diff_density_min -0.17
_refine_ls_abs_structure_details 'Flack (1983); 812 Friedel pairs'
_refine_ls_abs_structure_Flack 0.05(7)
_refine_ls_extinction_method none
_refine_ls_goodness_of_fit_ref 0.997
_refine_ls_hydrogen_treatment constr
_refine_ls_matrix_type full
_refine_ls_number_parameters 182
_refine_ls_number_reflns 2391
_refine_ls_number_restraints 2
_refine_ls_restrained_S_all 0.997
_refine_ls_R_factor_all 0.035
_refine_ls_R_factor_gt 0.030
_refine_ls_shift/su_max 0.001
_refine_ls_shift/su_mean 0.000
_refine_ls_structure_factor_coef Fsqd
_refine_ls_weighting_details 'calc w = 1/[\s^2^(Fo^2^)+(0.0425P)^2^] where P=(Fo^2^+2Fc^2^)/3'
_refine_ls_weighting_scheme calc
_refine_ls_wR_factor_gt 0.068
_refine_ls_wR_factor_ref 0.070
_reflns_number_gt 2177
_reflns_number_total 2391
_reflns_threshold_expression I>2\s(I)
_cod_data_source_file fr1371.cif
_cod_data_source_block III
_cod_depositor_comments
;
The following automatic conversions were performed:

'_exptl_crystal_density_meas' value 'not measured' was changed to '?'
- the value is perceived as not measured.

Automatic conversion script
Id: cif_fix_values 3008 2015-01-20 13:52:24Z robertas 
;
_cod_original_cell_volume 716.50(10)
_cod_original_sg_symbol_H-M 'P c'
_cod_database_code 2012869
_cod_database_fobs_code 2012869

loop_
_symmetry_equiv_pos_as_xyz
'x, y, z'
'x, -y, z+1/2'

loop_
_atom_site_label
_atom_site_fract_x
_atom_site_fract_y
_atom_site_fract_z
_atom_site_U_iso_or_equiv
_atom_site_adp_type
_atom_site_calc_flag
_atom_site_refinement_flags
_atom_site_occupancy
_atom_site_disorder_assembly
_atom_site_disorder_group
_atom_site_type_symbol
S1 0.51970(6) 0.85254(6) 1.15002(7) 0.04036(15) Uani d . 1 . . S
O1 0.04934(15) 0.86575(15) 1.08613(18) 0.0329(3) Uani d . 1 . . O
O2 -0.13676(15) 0.68768(17) 0.67895(19) 0.0363(4) Uani d . 1 . . O
O3 -0.25950(17) 0.5626(2) 0.4443(2) 0.0533(5) Uani d . 1 . . O
N1 0.30161(17) 0.78224(18) 0.9008(2) 0.0267(4) Uani d . 1 . . N
N2 0.12174(17) 1.01991(17) 0.9200(2) 0.0271(4) Uani d . 1 . . N
H2 0.0982 1.0674 0.8237 0.033 Uiso calc R 1 . . H
C1 0.3492(2) 0.8850(2) 1.0134(2) 0.0263(4) Uani d . 1 . . C
C2 0.5246(2) 0.6898(2) 1.0447(3) 0.0347(5) Uani d . 1 . . C
H2A 0.6031 0.6235 1.0716 0.042 Uiso calc R 1 . . H
C3 0.4009(2) 0.6681(2) 0.9173(3) 0.0272(4) Uani d . 1 . . C
C4 0.2678(2) 1.0248(2) 1.0305(3) 0.0287(4) Uani d . 1 . . C
H4 0.2682 1.0290 1.1480 0.034 Uiso calc R 1 . . H
C5 0.0214(2) 0.9456(2) 0.9595(3) 0.0263(4) Uani d . 1 . . C
C6 -0.1287(2) 0.9748(2) 0.8473(3) 0.0310(5) Uani d . 1 . . C
H6A -0.1289 0.9950 0.7328 0.037 Uiso calc R 1 . . H
H6B -0.1633 1.0666 0.8868 0.037 Uiso calc R 1 . . H
C7 -0.2317(2) 0.8452(2) 0.8399(3) 0.0327(5) Uani d . 1 . . C
H7A -0.1898 0.7791 0.9380 0.039 Uiso calc R 1 . . H
H7B -0.3199 0.8878 0.8479 0.039 Uiso calc R 1 . . H
C8 -0.2675(2) 0.7514(3) 0.6841(3) 0.0373(5) Uani d . 1 . . C
H8A -0.3341 0.6703 0.6864 0.045 Uiso calc R 1 . . H
H8B -0.3119 0.8146 0.5841 0.045 Uiso calc R 1 . . H
C9 -0.1486(2) 0.5900(2) 0.5522(3) 0.0376(5) Uani d . 1 . . C
C10 -0.0128(2) 0.5205(2) 0.5669(3) 0.0366(5) Uani d . 1 . . C
H10 -0.0114 0.4432 0.4903 0.044 Uiso calc R 1 . . H
C11 0.1091(2) 0.5608(2) 0.6829(3) 0.0303(4) Uani d . 1 . . C
H11 0.1073 0.6405 0.7565 0.036 Uiso calc R 1 . . H
C12 0.2439(2) 0.4907(2) 0.7037(3) 0.0328(5) Uani d . 1 . . C
H12 0.2430 0.4047 0.6370 0.039 Uiso calc R 1 . . H
C13 0.3699(2) 0.5361(2) 0.8085(3) 0.0317(5) Uani d . 1 . . C
H13 0.4484 0.4751 0.8124 0.038 Uiso calc R 1 . . H
C14 0.3365(2) 1.1680(2) 0.9974(3) 0.0379(5) Uani d . 1 . . C
H14A 0.2834 1.2556 1.0137 0.057 Uiso calc R 1 . . H
H14B 0.3365 1.1671 0.8823 0.057 Uiso calc R 1 . . H
H14C 0.4338 1.1737 1.0750 0.057 Uiso calc R 1 . . H

loop_
_atom_site_aniso_label
_atom_site_aniso_U_11
_atom_site_aniso_U_22
_atom_site_aniso_U_33
_atom_site_aniso_U_12
_atom_site_aniso_U_13
_atom_site_aniso_U_23
S1 0.0263(3) 0.0413(3) 0.0438(3) 0.0004(2) -0.0008(2) -0.0080(3)
O1 0.0383(8) 0.0337(8) 0.0250(8) -0.0008(6) 0.0085(7) 0.0017(6)
O2 0.0263(8) 0.0388(8) 0.0397(9) 0.0023(6) 0.0057(7) -0.0088(7)
O3 0.0357(9) 0.0624(11) 0.0535(12) -0.0078(8) 0.0044(8) -0.0188(9)
N1 0.0275(8) 0.0237(8) 0.0280(9) 0.0004(6) 0.0083(7) 0.0011(6)
N2 0.0306(9) 0.0260(8) 0.0242(9) 0.0018(7) 0.0084(8) 0.0009(7)
C1 0.0270(10) 0.0274(10) 0.0236(11) -0.0022(8) 0.0071(8) 0.0022(8)
C2 0.0262(11) 0.0330(11) 0.0443(14) 0.0037(8) 0.0113(10) 0.0011(9)
C3 0.0262(10) 0.0257(9) 0.0326(11) 0.0018(7) 0.0139(9) 0.0035(8)
C4 0.0305(10) 0.0299(10) 0.0247(11) -0.0001(8) 0.0081(9) -0.0022(8)
C5 0.0314(11) 0.0234(9) 0.0251(11) 0.0037(8) 0.0107(9) -0.0029(8)
C6 0.0311(11) 0.0294(10) 0.0336(12) 0.0064(8) 0.0125(10) 0.0043(9)
C7 0.0255(10) 0.0351(11) 0.0395(13) 0.0061(8) 0.0136(10) 0.0057(9)
C8 0.0224(10) 0.0387(12) 0.0472(14) 0.0015(8) 0.0071(10) -0.0002(10)
C9 0.0362(12) 0.0328(11) 0.0408(14) -0.0078(9) 0.0092(11) -0.0055(10)
C10 0.0401(12) 0.0308(11) 0.0392(12) -0.0037(9) 0.0140(10) -0.0085(9)
C11 0.0352(11) 0.0240(9) 0.0337(11) -0.0003(8) 0.0142(10) -0.0035(8)
C12 0.0414(12) 0.0237(10) 0.0364(12) 0.0014(9) 0.0170(10) -0.0044(9)
C13 0.0335(11) 0.0254(10) 0.0397(13) 0.0059(8) 0.0170(10) 0.0009(9)
C14 0.0369(13) 0.0289(11) 0.0475(14) -0.0050(9) 0.0138(11) -0.0073(10)

loop_
_atom_type_symbol
_atom_type_description
_atom_type_scat_dispersion_real
_atom_type_scat_dispersion_imag
_atom_type_scat_source
C C 0.0033 0.0016 'International Tables Vol C Tables 4.2.6.8 and 6.1.1.4'
H H 0.0000 0.0000 'International Tables Vol C Tables 4.2.6.8 and 6.1.1.4'
N N 0.0061 0.0033 'International Tables Vol C Tables 4.2.6.8 and 6.1.1.4'
O O 0.0106 0.0060 'International Tables Vol C Tables 4.2.6.8 and 6.1.1.4'
S S 0.1246 0.1234 'International Tables Vol C Tables 4.2.6.8 and 6.1.1.4'

loop_
_geom_angle_atom_site_label_1
_geom_angle_atom_site_label_2
_geom_angle_atom_site_label_3
_geom_angle
_geom_angle_publ_flag
C2 S1 C1 89.30(10) no
C9 O2 C8 116.02(17) no
C1 N1 C3 111.45(17) yes
C5 N2 C4 122.42(16) no
C5 N2 H2 118.8 no
C4 N2 H2 118.8 no
N1 C1 C4 124.82(18) no
N1 C1 S1 114.30(15) no
C4 C1 S1 120.88(14) yes
C3 C2 S1 110.85(15) yes
C3 C2 H2A 124.6 no
S1 C2 H2A 124.6 no
C2 C3 N1 114.10(17) no
C2 C3 C13 124.04(18) yes
N1 C3 C13 121.84(18) yes
N2 C4 C14 109.28(17) no
N2 C4 C1 111.98(15) no
C14 C4 C1 111.77(17) no
N2 C4 H4 107.9 no
C14 C4 H4 107.9 no
C1 C4 H4 107.9 no
O1 C5 N2 122.09(18) no
O1 C5 C6 121.98(18) no
N2 C5 C6 115.78(17) no
C5 C6 C7 114.49(16) no
C5 C6 H6A 108.6 no
C7 C6 H6A 108.6 no
C5 C6 H6B 108.6 no
C7 C6 H6B 108.6 no
H6A C6 H6B 107.6 no
C8 C7 C6 114.05(18) no
C8 C7 H7A 108.7 no
C6 C7 H7A 108.7 no
C8 C7 H7B 108.7 no
C6 C7 H7B 108.7 no
H7A C7 H7B 107.6 no
O2 C8 C7 107.20(17) no
O2 C8 H8A 110.3 no
C7 C8 H8A 110.3 no
O2 C8 H8B 110.3 no
C7 C8 H8B 110.3 no
H8A C8 H8B 108.5 no
O3 C9 O2 122.8(2) no
O3 C9 C10 125.2(2) yes
O2 C9 C10 111.95(19) no
C11 C10 C9 123.1(2) yes
C11 C10 H10 118.4 no
C9 C10 H10 118.4 no
C10 C11 C12 124.28(19) yes
C10 C11 H11 117.9 no
C12 C11 H11 117.9 no
C13 C12 C11 126.01(18) yes
C13 C12 H12 117.0 no
C11 C12 H12 117.0 no
C12 C13 C3 127.78(18) yes
C12 C13 H13 116.1 no
C3 C13 H13 116.1 no
C4 C14 H14A 109.5 no
C4 C14 H14B 109.5 no
H14A C14 H14B 109.5 no
C4 C14 H14C 109.5 no
H14A C14 H14C 109.5 no
H14B C14 H14C 109.5 no

loop_
_geom_bond_atom_site_label_1
_geom_bond_atom_site_label_2
_geom_bond_site_symmetry_2
_geom_bond_distance
_geom_bond_publ_flag
S1 C2 . 1.711(2) no
S1 C1 . 1.740(2) no
O1 C5 . 1.240(2) no
O2 C9 . 1.358(3) no
O2 C8 . 1.448(3) no
O3 C9 . 1.205(3) yes
N1 C1 . 1.292(3) yes
N1 C3 . 1.397(2) no
N2 C5 . 1.342(2) no
N2 C4 . 1.453(2) no
N2 H2 . 0.8800 no
C1 C4 . 1.522(3) yes
C2 C3 . 1.359(3) yes
C2 H2A . 0.9500 no
C3 C13 . 1.460(3) no
C4 C14 . 1.520(3) no
C4 H4 . 1.0000 no
C5 C6 . 1.511(3) no
C6 C7 . 1.537(3) no
C6 H6A . 0.9900 no
C6 H6B . 0.9900 no
C7 C8 . 1.503(3) no
C7 H7A . 0.9900 no
C7 H7B . 0.9900 no
C8 H8A . 0.9900 no
C8 H8B . 0.9900 no
C9 C10 . 1.467(3) yes
C10 C11 . 1.337(3) yes
C10 H10 . 0.9500 no
C11 C12 . 1.449(3) yes
C11 H11 . 0.9500 no
C12 C13 . 1.342(3) yes
C12 H12 . 0.9500 no
C13 H13 . 0.9500 no
C14 H14A . 0.9800 no
C14 H14B . 0.9800 no
C14 H14C . 0.9800 no

loop_
_geom_hbond_atom_site_label_D
_geom_hbond_atom_site_label_H
_geom_hbond_atom_site_label_A
_geom_hbond_site_symmetry_A
_geom_hbond_distance_DH
_geom_hbond_distance_HA
_geom_hbond_distance_DA
_geom_hbond_angle_DHA
N2 H2 O1 2_574 0.88 2.00 2.869(2) 168.3

loop_
_geom_torsion_atom_site_label_1
_geom_torsion_atom_site_label_2
_geom_torsion_atom_site_label_3
_geom_torsion_atom_site_label_4
_geom_torsion
_geom_torsion_publ_flag
C3 N1 C1 C4 179.99(18) no
C3 N1 C1 S1 0.1(2) no
C2 S1 C1 N1 0.31(16) no
C2 S1 C1 C4 -179.54(17) no
C1 S1 C2 C3 -0.68(17) yes
S1 C2 C3 N1 0.9(2) no
S1 C2 C3 C13 -177.35(17) yes
C1 N1 C3 C2 -0.7(2) no
C1 N1 C3 C13 177.62(19) no
C5 N2 C4 C14 -153.05(18) no
C5 N2 C4 C1 82.6(2) no
N1 C1 C4 N2 8.2(3) no
S1 C1 C4 N2 -171.97(14) no
N1 C1 C4 C14 -114.8(2) no
S1 C1 C4 C14 65.0(2) no
C4 N2 C5 O1 -6.4(3) no
C4 N2 C5 C6 169.12(16) no
O1 C5 C6 C7 -31.0(3) no
N2 C5 C6 C7 153.50(18) no
C5 C6 C7 C8 -102.6(2) no
C9 O2 C8 C7 175.52(18) no
C6 C7 C8 O2 60.1(2) no
C8 O2 C9 O3 3.8(3) no
C8 O2 C9 C10 -174.46(19) no
O3 C9 C10 C11 175.9(2) yes
O2 C9 C10 C11 -6.0(3) no
C9 C10 C11 C12 177.9(2) yes
C10 C11 C12 C13 173.8(2) yes
C11 C12 C13 C3 -3.3(4) yes
C2 C3 C13 C12 165.4(2) yes
N1 C3 C13 C12 -12.7(3) yes
